data_1536826
loop_
_publ_author_name
'Koenigstein, K.'
'Jansen, M.'

_publ_section_title
;
 Ein einfacher Weg zu Silicium in oktaedrischer Sauerstoffkoordination
;
_journal_name_full 'Chemische Berichte'
_journal_page_first 1213
_journal_page_last 1218
_journal_volume 127
_journal_year 1994
_chemical_formula_sum 'Cs2 H2 O14 P4 Si'
_chemical_name_systematic 'Cs2 H2 Si (P2 O7)2'
_space_group_IT_number 2
_symmetry_space_group_name_Hall '-P 1'
_symmetry_space_group_name_H-M 'P -1'
_cell_angle_alpha 94.99
_cell_angle_beta 111.41
_cell_angle_gamma 113.2
_cell_formula_units_Z 2
_cell_length_a 9.157
_cell_length_b 9.219
_cell_length_c 9.509
_cell_volume 661.452
_citation_journal_id_ASTM CHBEAM
_cod_data_source_file Koenigstein_CHBEAM_1994_1301.cif
_cod_data_source_block H2Cs2O14P4Si1
_cod_original_cell_volume 661.4519
_cod_original_formula_sum 'H2 Cs2 O14 P4 Si1'
_cod_database_code 1536826

loop_
_symmetry_equiv_pos_as_xyz
x,y,z
-x,-y,-z

loop_
_atom_site_label
_atom_site_type_symbol
_atom_site_fract_x
_atom_site_fract_y
_atom_site_fract_z
_atom_site_occupancy
_atom_site_U_iso_or_equiv
Cs2 Cs+1 -0.21114 0.2589 -0.53508 1 0.0
P1 P+5 -0.2421 -0.1387 0.1455 1 0.0
O12 O-2 0.9252 0.4726 0.2027 1 0.0
H1 H+1 0.083 0.938 0.195 1 0.0
O1 O-2 0.9252 0.9665 0.1394 1 0.0
O8 O-2 0.4329 0.8538 0.3358 1 0.0
P4 P+5 -0.2384 0.358 0.0662 1 0.0
Si1 Si+4 0.5 0.5 0 1 0.0
P3 P+5 0.6919 0.1228 0.8018 1 0.0
O3 O-2 0.3566 0.0558 0.8575 1 0.0
O14 O-2 0.6499 0.2045 0.102 1 0.0
O10 O-2 0.1854 0.92 0.2471 1 0.0
O2 O-2 0.655 0.6978 0.0213 1 0.0
P2 P+5 0.7067 0.6558 0.3559 1 0.0
O5 O-2 0.8352 0.6246 0.4775 1 0.0
O11 O-2 0.8167 0.289 0.9403 1 0.0
O6 O-2 0.4036 0.4814 0.7976 1 0.0
H2 H+1 0.526 0.752 0.377 1 0.0
O13 O-2 0.3582 0.5733 0.0309 1 0.0
Cs1 Cs+1 0.19579 0.33147 0.21476 1 0.0
O4 O-2 0.8066 0.8192 0.3111 1 0.0
O7 O-2 0.5836 0.6859 0.417 1 0.0
O9 O-2 0.6037 0.9943 0.8748 1 0.0
Si2 Si+4 0.5 0 0 1 0.0
